data_7049532
loop_
_publ_author_name
'Arnold, Polly L.'
'Puig-Urrea, Laura'
'Wells, Jordann A. L.'
'Yuan, Dan'
'Cruickshank, Faye L.'
'Young, Rowan D.'

_publ_section_title
;
 Applications of boroxide ligands in supporting small molecule activation
 by U(iii) and U(iv) complexes.
;
_journal_issue 15
_journal_name_full 'Dalton transactions (Cambridge, England : 2003)'
_journal_page_first 4894
_journal_page_last 4905
_journal_paper_doi 10.1039/c8dt05051a
_journal_volume 48
_journal_year 2019
_chemical_formula_moiety 'C74 H92 B4 O5 U'
_chemical_formula_sum 'C74 H92 B4 O5 U'
_chemical_formula_weight 1342.74
_space_group_crystal_system triclinic
_space_group_IT_number 2
_space_group_name_Hall '-P 1'
_space_group_name_H-M_alt 'P -1'
_symmetry_space_group_name_Hall '-P 1'
_symmetry_space_group_name_H-M 'P -1'
_atom_sites_solution_hydrogens geom
_audit_creation_date 2018-12-06
_audit_creation_method
;
Olex2 1.2
(compiled 2018.05.29 svn.r3508 for OlexSys, GUI svn.r5506)
;
_audit_update_record
;
2018-12-21 deposited with the CCDC.    2019-02-28 downloaded from the CCDC.
;
_cell_angle_alpha 103.798(6)
_cell_angle_beta 105.012(6)
_cell_angle_gamma 98.607(6)
_cell_formula_units_Z 2
_cell_length_a 14.1285(10)
_cell_length_b 15.8427(12)
_cell_length_c 16.6496(12)
_cell_measurement_reflns_used 6869
_cell_measurement_temperature 170(0)
_cell_measurement_theta_max 22.3200
_cell_measurement_theta_min 3.4450
_cell_volume 3405.7(5)
_computing_cell_refinement 'CrysAlisPro 1.171.38.46 (Rigaku OD, 2015)'
_computing_data_collection 'CrysAlisPro 1.171.38.46 (Rigaku OD, 2015)'
_computing_data_reduction 'CrysAlisPro 1.171.38.46 (Rigaku OD, 2015)'
_computing_molecular_graphics 'Olex2 (Dolomanov et al., 2009)'
_computing_publication_material 'Olex2 (Dolomanov et al., 2009)'
_computing_structure_refinement 'ShelXL (Sheldrick, 2015)'
_computing_structure_solution 'ShelXT (Sheldrick, 2015)'
_diffrn_ambient_temperature 170.0
_diffrn_detector 'CCD plate'
_diffrn_detector_area_resol_mean 8.0521
_diffrn_detector_type Eos
_diffrn_measured_fraction_theta_full 0.998
_diffrn_measured_fraction_theta_max 0.999
_diffrn_measurement_details
;
List of Runs (angles in degrees, time in seconds):

  # Type    Start    End  Width  t~exp~   \w     \q     \k     \f   Frames
#--------------------------------------------------------------------------
  1  \w    -25.00  20.00   1.00   30.00    --  -16.53 -99.00 -90.00   45
  2  \w    -25.00  20.00   1.00   30.00    --  -16.53 -99.00  30.00   45
  3  \w    -50.00  36.00   1.00   30.00    --   18.25 -37.00-120.00   86
  4  \w    -47.00  33.00   1.00   30.00    --   18.25 -57.00-150.00   80
  5  \w    -50.00  36.00   1.00   30.00    --   18.25 -37.00 120.00   86
  6  \w     -7.00  85.00   1.00   30.00    --   18.25  77.00 150.00   92
  7  \w     34.00  89.00   1.00   30.00    --   18.25 179.00-180.00   55
  8  \w    -47.00  33.00   1.00   30.00    --   18.25 -57.00 150.00   80
  9  \w     -7.00  85.00   1.00   30.00    --   18.25  77.00-180.00   92
 10  \w    -25.00  55.00   1.00   30.00    --   18.25 -99.00  30.00   80
 11  \w    -25.00  20.00   1.00   30.00    --  -16.53 -99.00 -30.00   45
 12  \w    -82.00  -2.00   1.00   30.00    --  -16.53 -57.00   0.00   80
 13  \w      2.00  39.00   1.00   30.00    --   18.25-133.00 132.94   37
 14  \w      3.00  84.00   1.00   30.00    --   18.25  57.00 -60.00   81
;
_diffrn_measurement_device 'four-circle diffractometer'
_diffrn_measurement_device_type 'Xcalibur, Eos'
_diffrn_measurement_method '\w scans'
_diffrn_orient_matrix_type 'CrysAlisPro convention (1999,Acta A55,543-557)'
_diffrn_orient_matrix_UB_11 -0.0441474000
_diffrn_orient_matrix_UB_12 -0.0129518000
_diffrn_orient_matrix_UB_13 -0.0362565000
_diffrn_orient_matrix_UB_21 0.0240028000
_diffrn_orient_matrix_UB_22 -0.0273005000
_diffrn_orient_matrix_UB_23 -0.0247458000
_diffrn_orient_matrix_UB_31 -0.0179198000
_diffrn_orient_matrix_UB_32 -0.0364155000
_diffrn_orient_matrix_UB_33 0.0140575000
_diffrn_radiation_monochromator graphite
_diffrn_radiation_probe x-ray
_diffrn_radiation_type MoK\a
_diffrn_radiation_wavelength 0.71073
_diffrn_reflns_av_R_equivalents 0.1515
_diffrn_reflns_av_unetI/netI 0.1532
_diffrn_reflns_Laue_measured_fraction_full 0.998
_diffrn_reflns_Laue_measured_fraction_max 0.999
_diffrn_reflns_limit_h_max 18
_diffrn_reflns_limit_h_min -18
_diffrn_reflns_limit_k_max 20
_diffrn_reflns_limit_k_min -20
_diffrn_reflns_limit_l_max 21
_diffrn_reflns_limit_l_min -21
_diffrn_reflns_number 78218
_diffrn_reflns_point_group_measured_fraction_full 0.998
_diffrn_reflns_point_group_measured_fraction_max 0.999
_diffrn_reflns_theta_full 25.242
_diffrn_reflns_theta_max 27.481
_diffrn_reflns_theta_min 2.803
_diffrn_source 'fine-focus sealed X-ray tube'
_diffrn_source_type 'Enhance (Mo) X-ray Source'
_exptl_absorpt_coefficient_mu 2.431
_exptl_absorpt_correction_T_max 0.972
_exptl_absorpt_correction_T_min 0.714
_exptl_absorpt_correction_type analytical
_exptl_absorpt_process_details
;
CrysAlisPro 1.171.38.46 (Rigaku Oxford Diffraction, 2015)
Analytical numeric absorption correction using a multifaceted crystal
            model based on expressions derived by R.C. Clark & J.S. Reid.
(Clark, R. C. & Reid, J. S. (1995). Acta Cryst. A51, 887-897)
Empirical absorption correction using spherical harmonics,
 implemented in SCALE3 ABSPACK scaling algorithm.
;
_exptl_crystal_colour 'clear colourless'
_exptl_crystal_density_diffrn 1.309
_exptl_crystal_description plate
_exptl_crystal_F_000 1376
_exptl_crystal_size_max 0.211
_exptl_crystal_size_mid 0.102
_exptl_crystal_size_min 0.012
_refine_diff_density_max 2.044
_refine_diff_density_min -1.086
_refine_diff_density_rms 0.151
_refine_ls_extinction_method none
_refine_ls_goodness_of_fit_ref 0.992
_refine_ls_hydrogen_treatment constr
_refine_ls_matrix_type full
_refine_ls_number_parameters 781
_refine_ls_number_reflns 15623
_refine_ls_number_restraints 0
_refine_ls_restrained_S_all 0.992
_refine_ls_R_factor_all 0.1047
_refine_ls_R_factor_gt 0.0688
_refine_ls_shift/su_max 0.000
_refine_ls_shift/su_mean 0.000
_refine_ls_structure_factor_coef Fsqd
_refine_ls_weighting_details 'w=1/[\s^2^(Fo^2^)] where P=(Fo^2^+2Fc^2^)/3'
_refine_ls_weighting_scheme calc
_refine_ls_wR_factor_gt 0.0782
_refine_ls_wR_factor_ref 0.0870
_reflns_Friedel_coverage 0.000
_reflns_number_gt 11506
_reflns_number_total 15623
_reflns_threshold_expression 'I > 2\s(I)'
_cod_data_source_file c8dt05051a2.cif
_cod_data_source_block p18061
_cod_depositor_comments 'Adding full bibliography for 7049530--7049539.cif.'
_cod_database_code 7049532
_shelx_shelxl_version_number 2018/3
_chemical_oxdiff_formula 'U1 C100 H100 O4 B4'
_shelx_space_group_comment
;
The symmetry employed for this shelxl refinement is uniquely defined
by the following loop, which should always be used as a source of
symmetry information in preference to the above space-group names.
They are only intended as comments.
;
_reflns_odcompleteness_completeness 99.88
_reflns_odcompleteness_iscentric 1
_reflns_odcompleteness_theta 27.42
_olex2_refinement_description
;
1. Fixed Uiso
 At 1.2 times of:
  All C(H) groups, All C(H,H) groups
 At 1.5 times of:
  All C(H,H,H) groups
2.a Secondary CH2 refined with riding coordinates:
 C2S(H2SA,H2SB), C1S(H1SA,H1SB)
2.b Aromatic/amide H refined with riding coordinates:
 C342(H342), C115(H115), C231(H231), C344(H344), C454(H454), C335(H335),
 C233(H233), C333(H333), C113(H113), C443(H443), C225(H225), C445(H445),
 C223(H223), C122(H122), C124(H124), C452(H452)
2.c Idealised Me refined as rotating group:
 C27(H27A,H27B,H27C), C235(H23A,H23B,H23C), C348(H34A,H34B,H34C), C119(H11A,
 H11B,H11C), C237(H23D,H23E,H23F), C337(H33A,H33B,H33C), C339(H33D,H33E,H33F),
 C456(H45A,H45B,H45C), C346(H34D,H34E,H34F), C126(H12A,H12B,H12C), C117(H11D,
 H11E,H11F), C458(H45D,H45E,H45F), C448(H44A,H44B,H44C), C447(H44D,H44E,H44F),
 C236(H23G,H23H,H23I), C457(H45G,H45H,H45I), C227(H22A,H22B,H22C), C118(H11G,
 H11H,H11I), C128(H12D,H12E,H12F), C347(H34G,H34H,H34I), C449(H44G,H44H,H44I),
 C127(H12G,H12H,H12I), C228(H22D,H22E,H22F), C338(H33G,H33H,H33I)
;
_olex2_submission_special_instructions 'No special instructions were received'
_oxdiff_exptl_absorpt_empirical_details
;
Empirical correction (ABSPACK) includes:
- Absorption correction using spherical harmonics
- Frame scaling
;
_oxdiff_exptl_absorpt_empirical_full_max 1.119
_oxdiff_exptl_absorpt_empirical_full_min 0.881

loop_
_space_group_symop_operation_xyz
'x, y, z'
'-x, -y, -z'

loop_
_atom_site_label
_atom_site_type_symbol
_atom_site_fract_x
_atom_site_fract_y
_atom_site_fract_z
_atom_site_U_iso_or_equiv
_atom_site_adp_type
_atom_site_occupancy
_atom_site_site_symmetry_order
_atom_site_calc_flag
_atom_site_refinement_flags_posn
U1 U 0.43579(2) 0.33938(2) 0.75899(2) 0.01829(6) Uani 1 1 d .
O2 O 0.3979(3) 0.2461(2) 0.6365(2) 0.0237(9) Uani 1 1 d .
O5 O 0.4715(3) 0.4412(2) 0.9144(2) 0.0248(9) Uani 1 1 d .
O3 O 0.5878(3) 0.4085(2) 0.7836(2) 0.0282(10) Uani 1 1 d .
O4 O 0.3357(3) 0.4223(2) 0.7229(2) 0.0276(9) Uani 1 1 d .
O1 O 0.4287(3) 0.2417(2) 0.8283(2) 0.0235(9) Uani 1 1 d .
C221 C 0.2756(4) 0.0953(4) 0.5638(3) 0.0228(13) Uani 1 1 d .
C229 C 0.3811(4) 0.1840(3) 0.4768(3) 0.0200(13) Uani 1 1 d .
C331 C 0.7497(4) 0.3651(4) 0.7739(4) 0.0258(14) Uani 1 1 d .
C2S C 0.4722(5) 0.5349(3) 0.9290(3) 0.0337(16) Uani 1 1 d .
H2SA H 0.419496 0.543234 0.881025 0.040 Uiso 1 1 calc R
H2SB H 0.538136 0.567846 0.930251 0.040 Uiso 1 1 calc R
C226 C 0.1980(4) 0.1073(4) 0.6005(3) 0.0277(14) Uani 1 1 d .
C340 C 0.7374(4) 0.5407(4) 0.8321(3) 0.0237(13) Uani 1 1 d .
C1S C 0.5473(4) 0.4288(4) 0.9851(3) 0.0285(14) Uani 1 1 d .
H1SA H 0.614553 0.460106 0.987519 0.034 Uiso 1 1 calc R
H1SB H 0.546507 0.364514 0.974854 0.034 Uiso 1 1 calc R
C120 C 0.3031(4) 0.1245(4) 0.8519(3) 0.0257(14) Uani 1 1 d .
C230 C 0.4825(4) 0.2099(3) 0.4795(3) 0.0220(13) Uani 1 1 d .
C441 C 0.2339(4) 0.5393(4) 0.7403(4) 0.0255(14) Uani 1 1 d .
C450 C 0.2116(4) 0.4221(3) 0.5796(4) 0.0229(13) Uani 1 1 d .
C27 C 0.1871(4) 0.1992(4) 0.6445(4) 0.0365(16) Uani 1 1 d .
H27A H 0.230752 0.219298 0.704854 0.055 Uiso 1 1 calc GR
H27B H 0.116997 0.196658 0.643288 0.055 Uiso 1 1 calc GR
H27C H 0.206455 0.241175 0.613638 0.055 Uiso 1 1 calc GR
C332 C 0.7597(4) 0.2988(4) 0.8168(4) 0.0299(15) Uani 1 1 d .
C341 C 0.8320(4) 0.5743(4) 0.8948(4) 0.0258(14) Uani 1 1 d .
C234 C 0.3089(4) 0.1589(3) 0.3946(4) 0.0280(14) Uani 1 1 d .
C455 C 0.1068(4) 0.4026(4) 0.5436(4) 0.0300(15) Uani 1 1 d .
C336 C 0.7967(4) 0.3638(4) 0.7095(4) 0.0311(15) Uani 1 1 d .
C235 C 0.5687(4) 0.2407(4) 0.5640(3) 0.0366(16) Uani 1 1 d .
H23A H 0.567045 0.300191 0.597446 0.055 Uiso 1 1 calc GR
H23B H 0.632783 0.243184 0.551198 0.055 Uiso 1 1 calc GR
H23C H 0.561885 0.198737 0.597992 0.055 Uiso 1 1 calc GR
C116 C 0.5559(5) 0.0894(4) 0.8191(4) 0.0292(15) Uani 1 1 d .
C111 C 0.5060(4) 0.1218(3) 0.8778(4) 0.0274(14) Uani 1 1 d .
C345 C 0.6915(4) 0.6027(4) 0.7960(4) 0.0290(14) Uani 1 1 d .
C342 C 0.8784(4) 0.6645(4) 0.9194(4) 0.0316(15) Uani 1 1 d .
H342 H 0.942392 0.685371 0.962561 0.038 Uiso 1 1 calc R
C121 C 0.2477(5) 0.1790(4) 0.8895(4) 0.0324(15) Uani 1 1 d .
C442 C 0.1955(4) 0.5290(4) 0.8084(4) 0.0323(15) Uani 1 1 d .
C444 C 0.1786(4) 0.6826(4) 0.8417(4) 0.0361(16) Uani 1 1 d .
B2 B 0.3538(5) 0.1785(4) 0.5619(4) 0.0247(16) Uani 1 1 d .
C115 C 0.6379(5) 0.0523(4) 0.8449(4) 0.0322(15) Uani 1 1 d .
H115 H 0.670603 0.030201 0.803809 0.039 Uiso 1 1 calc R
B3 B 0.6873(5) 0.4367(4) 0.7971(4) 0.0248(16) Uani 1 1 d .
C231 C 0.5072(4) 0.2062(4) 0.4037(4) 0.0301(15) Uani 1 1 d .
H231 H 0.576045 0.222284 0.407388 0.036 Uiso 1 1 calc R
C343 C 0.8346(4) 0.7243(4) 0.8833(4) 0.0306(15) Uani 1 1 d .
C451 C 0.2686(4) 0.4081(4) 0.5219(4) 0.0304(15) Uani 1 1 d .
C125 C 0.2574(5) 0.0331(4) 0.8127(4) 0.0344(16) Uani 1 1 d .
C348 C 0.5901(4) 0.5739(4) 0.7260(4) 0.0412(17) Uani 1 1 d .
H34A H 0.588486 0.519608 0.682060 0.062 Uiso 1 1 calc GR
H34B H 0.579662 0.621459 0.698616 0.062 Uiso 1 1 calc GR
H34C H 0.536743 0.561932 0.752144 0.062 Uiso 1 1 calc GR
C344 C 0.7417(4) 0.6915(4) 0.8218(4) 0.0342(16) Uani 1 1 d .
H344 H 0.710360 0.731565 0.795815 0.041 Uiso 1 1 calc R
C454 C 0.0616(4) 0.3691(4) 0.4547(4) 0.0320(15) Uani 1 1 d .
H454 H -0.009716 0.355533 0.432293 0.038 Uiso 1 1 calc R
C335 C 0.8470(4) 0.2975(4) 0.6875(4) 0.0361(16) Uani 1 1 d .
H335 H 0.875317 0.295954 0.641441 0.043 Uiso 1 1 calc R
C453 C 0.1172(5) 0.3547(4) 0.3976(4) 0.0359(16) Uani 1 1 d .
C233 C 0.3360(5) 0.1575(3) 0.3203(3) 0.0324(16) Uani 1 1 d .
H233 H 0.284986 0.140711 0.265838 0.039 Uiso 1 1 calc R
C114 C 0.6734(5) 0.0466(4) 0.9289(4) 0.0363(16) Uani 1 1 d .
C333 C 0.8126(4) 0.2346(4) 0.7951(4) 0.0371(16) Uani 1 1 d .
H333 H 0.818264 0.190662 0.825055 0.044 Uiso 1 1 calc R
C119 C 0.5243(5) 0.0930(4) 0.7259(3) 0.0442(18) Uani 1 1 d .
H11A H 0.456863 0.105060 0.711282 0.066 Uiso 1 1 calc GR
H11B H 0.523720 0.035753 0.686750 0.066 Uiso 1 1 calc GR
H11C H 0.572056 0.140656 0.719326 0.066 Uiso 1 1 calc GR
C237 C 0.1968(4) 0.1341(4) 0.3852(4) 0.0378(16) Uani 1 1 d .
H23D H 0.178699 0.072359 0.386340 0.057 Uiso 1 1 calc GR
H23E H 0.157185 0.140168 0.329893 0.057 Uiso 1 1 calc GR
H23F H 0.182612 0.174083 0.433271 0.057 Uiso 1 1 calc GR
C112 C 0.5418(4) 0.1162(4) 0.9635(4) 0.0298(15) Uani 1 1 d .
C222 C 0.2817(4) 0.0079(4) 0.5281(4) 0.0285(14) Uani 1 1 d .
C337 C 0.7124(4) 0.2964(4) 0.8894(4) 0.0413(17) Uani 1 1 d .
H33A H 0.727369 0.356683 0.929229 0.062 Uiso 1 1 calc GR
H33B H 0.740284 0.256673 0.921406 0.062 Uiso 1 1 calc GR
H33C H 0.639428 0.274389 0.864176 0.062 Uiso 1 1 calc GR
C113 C 0.6244(5) 0.0794(4) 0.9861(4) 0.0375(17) Uani 1 1 d .
H113 H 0.648099 0.076944 1.044171 0.045 Uiso 1 1 calc R
C224 C 0.1342(5) -0.0510(4) 0.5633(4) 0.0348(16) Uani 1 1 d .
C232 C 0.4359(5) 0.1802(4) 0.3233(4) 0.0337(16) Uani 1 1 d .
C443 C 0.1676(4) 0.5996(4) 0.8570(4) 0.0396(17) Uani 1 1 d .
H443 H 0.140439 0.591156 0.901756 0.048 Uiso 1 1 calc R
C446 C 0.2445(4) 0.6229(4) 0.7250(4) 0.0349(16) Uani 1 1 d .
C339 C 0.7892(4) 0.4324(4) 0.6587(4) 0.0433(18) Uani 1 1 d .
H33D H 0.718596 0.434567 0.636108 0.065 Uiso 1 1 calc GR
H33E H 0.816458 0.415398 0.610247 0.065 Uiso 1 1 calc GR
H33F H 0.827845 0.491304 0.697257 0.065 Uiso 1 1 calc GR
B1 B 0.4132(5) 0.1650(4) 0.8518(4) 0.0246(16) Uani 1 1 d .
C334 C 0.8570(4) 0.2338(4) 0.7306(4) 0.0358(16) Uani 1 1 d .
C456 C 0.3837(4) 0.4316(4) 0.5518(4) 0.0376(16) Uani 1 1 d .
H45A H 0.408304 0.487142 0.599646 0.056 Uiso 1 1 calc GR
H45B H 0.407649 0.439329 0.503229 0.056 Uiso 1 1 calc GR
H45C H 0.408784 0.383340 0.571638 0.056 Uiso 1 1 calc GR
C225 C 0.1286(4) 0.0350(4) 0.5987(4) 0.0372(16) Uani 1 1 d .
H225 H 0.075615 0.045003 0.622564 0.045 Uiso 1 1 calc R
B4 B 0.2645(5) 0.4595(4) 0.6834(5) 0.0273(17) Uani 1 1 d .
C346 C 0.8894(4) 0.5159(4) 0.9382(4) 0.0471(19) Uani 1 1 d .
H34D H 0.844040 0.476726 0.956547 0.071 Uiso 1 1 calc GR
H34E H 0.944734 0.553345 0.989091 0.071 Uiso 1 1 calc GR
H34F H 0.916523 0.479511 0.897139 0.071 Uiso 1 1 calc GR
C126 C 0.2908(5) 0.2775(4) 0.9380(4) 0.0504(19) Uani 1 1 d .
H12A H 0.360079 0.285755 0.974435 0.076 Uiso 1 1 calc GR
H12B H 0.249872 0.298459 0.974629 0.076 Uiso 1 1 calc GR
H12C H 0.290086 0.311718 0.896010 0.076 Uiso 1 1 calc GR
C117 C 0.4958(4) 0.1538(4) 1.0321(4) 0.0402(17) Uani 1 1 d .
H11D H 0.520356 0.218780 1.053583 0.060 Uiso 1 1 calc GR
H11E H 0.514599 0.128037 1.080340 0.060 Uiso 1 1 calc GR
H11F H 0.422397 0.139197 1.007197 0.060 Uiso 1 1 calc GR
C458 C 0.0373(4) 0.4171(4) 0.5998(4) 0.0496(19) Uani 1 1 d .
H45D H 0.051568 0.385291 0.643728 0.074 Uiso 1 1 calc GR
H45E H -0.032873 0.394433 0.563103 0.074 Uiso 1 1 calc GR
H45F H 0.048643 0.481034 0.628624 0.074 Uiso 1 1 calc GR
C445 C 0.2174(4) 0.6914(4) 0.7762(4) 0.0373(17) Uani 1 1 d .
H445 H 0.226145 0.747832 0.765300 0.045 Uiso 1 1 calc R
C448 C 0.1461(5) 0.7569(4) 0.8948(4) 0.055(2) Uani 1 1 d .
H44A H 0.081427 0.733561 0.901811 0.082 Uiso 1 1 calc GR
H44B H 0.138931 0.803202 0.865113 0.082 Uiso 1 1 calc GR
H44C H 0.196718 0.782543 0.952015 0.082 Uiso 1 1 calc GR
C223 C 0.2121(5) -0.0628(4) 0.5295(4) 0.0370(16) Uani 1 1 d .
H223 H 0.218340 -0.121817 0.506132 0.044 Uiso 1 1 calc R
C122 C 0.1504(5) 0.1435(5) 0.8870(4) 0.0409(17) Uani 1 1 d .
H122 H 0.114032 0.182315 0.912150 0.049 Uiso 1 1 calc R
C124 C 0.1599(5) 0.0015(4) 0.8125(4) 0.0457(19) Uani 1 1 d .
H124 H 0.129858 -0.060080 0.785336 0.055 Uiso 1 1 calc R
C447 C 0.1786(5) 0.4403(4) 0.8286(4) 0.052(2) Uani 1 1 d .
H44D H 0.166394 0.391451 0.775737 0.078 Uiso 1 1 calc GR
H44E H 0.120226 0.434180 0.849947 0.078 Uiso 1 1 calc GR
H44F H 0.238339 0.438132 0.873190 0.078 Uiso 1 1 calc GR
C236 C 0.4653(5) 0.1768(4) 0.2417(4) 0.0423(17) Uani 1 1 d .
H23G H 0.494683 0.237404 0.242903 0.063 Uiso 1 1 calc GR
H23H H 0.405589 0.151080 0.190721 0.063 Uiso 1 1 calc GR
H23I H 0.514823 0.139920 0.238665 0.063 Uiso 1 1 calc GR
C457 C 0.0671(5) 0.3172(4) 0.3010(4) 0.057(2) Uani 1 1 d .
H45G H 0.057717 0.252129 0.284253 0.086 Uiso 1 1 calc GR
H45H H 0.109413 0.342302 0.270344 0.086 Uiso 1 1 calc GR
H45I H 0.001491 0.332722 0.285547 0.086 Uiso 1 1 calc GR
C452 C 0.2208(4) 0.3755(4) 0.4335(4) 0.0335(16) Uani 1 1 d .
H452 H 0.260850 0.366965 0.395648 0.040 Uiso 1 1 calc R
C227 C 0.3636(4) -0.0138(4) 0.4886(4) 0.0410(17) Uani 1 1 d .
H22A H 0.343248 -0.014099 0.427618 0.061 Uiso 1 1 calc GR
H22B H 0.374350 -0.072625 0.492183 0.061 Uiso 1 1 calc GR
H22C H 0.426073 0.031369 0.520569 0.061 Uiso 1 1 calc GR
C123 C 0.1047(5) 0.0544(5) 0.8495(4) 0.048(2) Uani 1 1 d .
C118 C 0.7613(5) 0.0045(4) 0.9540(4) 0.056(2) Uani 1 1 d .
H11G H 0.777474 -0.024232 0.901815 0.084 Uiso 1 1 calc GR
H11H H 0.743774 -0.040301 0.982632 0.084 Uiso 1 1 calc GR
H11I H 0.819708 0.050542 0.993980 0.084 Uiso 1 1 calc GR
C128 C 0.3101(5) -0.0322(4) 0.7693(4) 0.053(2) Uani 1 1 d .
H12D H 0.329857 -0.011706 0.723712 0.079 Uiso 1 1 calc GR
H12E H 0.264408 -0.091232 0.743603 0.079 Uiso 1 1 calc GR
H12F H 0.370156 -0.035807 0.812659 0.079 Uiso 1 1 calc GR
C347 C 0.8891(5) 0.8205(4) 0.9060(4) 0.0494(19) Uani 1 1 d .
H34G H 0.857120 0.858820 0.940877 0.074 Uiso 1 1 calc GR
H34H H 0.885951 0.837142 0.852486 0.074 Uiso 1 1 calc GR
H34I H 0.959547 0.827872 0.939318 0.074 Uiso 1 1 calc GR
C449 C 0.2815(5) 0.6388(4) 0.6510(4) 0.055(2) Uani 1 1 d .
H44G H 0.346325 0.621991 0.655928 0.082 Uiso 1 1 calc GR
H44H H 0.289705 0.702067 0.653807 0.082 Uiso 1 1 calc GR
H44I H 0.232486 0.602634 0.595442 0.082 Uiso 1 1 calc GR
C127 C 0.0004(5) 0.0163(5) 0.8507(4) 0.068(2) Uani 1 1 d .
H12G H 0.005795 -0.009981 0.898869 0.102 Uiso 1 1 calc GR
H12H H -0.035806 -0.029723 0.795669 0.102 Uiso 1 1 calc GR
H12I H -0.036176 0.064045 0.858326 0.102 Uiso 1 1 calc GR
C228 C 0.0587(5) -0.1304(4) 0.5619(4) 0.059(2) Uani 1 1 d .
H22D H 0.050412 -0.122279 0.619732 0.089 Uiso 1 1 calc GR
H22E H 0.082852 -0.184867 0.545624 0.089 Uiso 1 1 calc GR
H22F H -0.006160 -0.135342 0.519507 0.089 Uiso 1 1 calc GR
C338 C 0.9153(5) 0.1643(4) 0.7069(4) 0.058(2) Uani 1 1 d .
H33G H 0.924686 0.162964 0.650302 0.086 Uiso 1 1 calc GR
H33H H 0.878015 0.105603 0.703707 0.086 Uiso 1 1 calc GR
H33I H 0.981149 0.179138 0.751150 0.086 Uiso 1 1 calc GR

loop_
_atom_site_aniso_label
_atom_site_aniso_U_11
_atom_site_aniso_U_22
_atom_site_aniso_U_33
_atom_site_aniso_U_23
_atom_site_aniso_U_13
_atom_site_aniso_U_12
U1 0.02064(12) 0.01842(11) 0.01549(11) 0.00355(8) 0.00617(9) 0.00461(9)
O2 0.030(2) 0.023(2) 0.018(2) 0.0042(17) 0.0120(19) 0.0016(18)
O5 0.032(2) 0.022(2) 0.015(2) -0.0016(17) 0.0025(19) 0.0078(18)
O3 0.027(2) 0.028(2) 0.029(2) 0.0062(19) 0.011(2) 0.0026(19)
O4 0.031(2) 0.025(2) 0.024(2) 0.0031(18) 0.0052(19) 0.0100(19)
O1 0.025(2) 0.027(2) 0.021(2) 0.0105(18) 0.0083(18) 0.0058(18)
C221 0.019(3) 0.031(4) 0.018(3) 0.008(3) 0.003(3) 0.008(3)
C229 0.025(3) 0.019(3) 0.014(3) 0.005(2) 0.003(3) 0.004(3)
C331 0.019(3) 0.025(3) 0.031(4) 0.006(3) 0.008(3) 0.004(3)
C2S 0.050(4) 0.019(3) 0.025(4) 0.001(3) 0.005(3) 0.006(3)
C226 0.027(4) 0.029(4) 0.023(3) 0.002(3) 0.008(3) 0.002(3)
C340 0.018(3) 0.025(3) 0.026(3) 0.009(3) 0.006(3) 0.000(3)
C1S 0.027(4) 0.028(3) 0.026(4) 0.004(3) 0.002(3) 0.010(3)
C120 0.032(4) 0.025(3) 0.018(3) 0.013(3) 0.002(3) 0.000(3)
C230 0.024(3) 0.018(3) 0.020(3) 0.002(2) 0.005(3) 0.002(3)
C441 0.018(3) 0.023(3) 0.032(4) 0.007(3) 0.002(3) 0.005(3)
C450 0.021(3) 0.016(3) 0.034(4) 0.012(3) 0.010(3) 0.004(3)
C27 0.031(4) 0.039(4) 0.042(4) 0.012(3) 0.017(3) 0.006(3)
C332 0.032(4) 0.031(4) 0.025(4) 0.007(3) 0.009(3) 0.006(3)
C341 0.022(3) 0.028(4) 0.033(4) 0.011(3) 0.013(3) 0.010(3)
C234 0.036(4) 0.021(3) 0.026(4) 0.006(3) 0.007(3) 0.008(3)
C455 0.026(4) 0.028(4) 0.035(4) 0.013(3) 0.008(3) 0.001(3)
C336 0.021(4) 0.043(4) 0.030(4) 0.013(3) 0.010(3) 0.004(3)
C235 0.029(4) 0.047(4) 0.031(4) 0.006(3) 0.010(3) 0.006(3)
C116 0.049(4) 0.020(3) 0.021(3) 0.008(3) 0.011(3) 0.011(3)
C111 0.038(4) 0.023(3) 0.027(4) 0.014(3) 0.013(3) 0.007(3)
C345 0.024(4) 0.035(4) 0.031(4) 0.014(3) 0.010(3) 0.011(3)
C342 0.022(4) 0.034(4) 0.035(4) 0.007(3) 0.007(3) 0.003(3)
C121 0.034(4) 0.035(4) 0.037(4) 0.021(3) 0.014(3) 0.009(3)
C442 0.039(4) 0.031(4) 0.029(4) 0.011(3) 0.009(3) 0.016(3)
C444 0.024(4) 0.035(4) 0.039(4) 0.000(3) 0.001(3) 0.010(3)
B2 0.025(4) 0.025(4) 0.025(4) 0.010(3) 0.002(3) 0.015(3)
C115 0.053(5) 0.026(4) 0.024(4) 0.006(3) 0.021(3) 0.014(3)
B3 0.028(4) 0.034(4) 0.015(4) 0.011(3) 0.007(3) 0.008(3)
C231 0.029(4) 0.033(4) 0.032(4) 0.007(3) 0.019(3) 0.005(3)
C343 0.030(4) 0.024(4) 0.038(4) 0.006(3) 0.015(3) 0.006(3)
C451 0.020(4) 0.032(4) 0.041(4) 0.017(3) 0.006(3) 0.008(3)
C125 0.041(4) 0.032(4) 0.022(4) 0.015(3) -0.005(3) -0.003(3)
C348 0.036(4) 0.043(4) 0.045(4) 0.023(3) 0.002(3) 0.012(3)
C344 0.034(4) 0.028(4) 0.046(4) 0.015(3) 0.013(3) 0.014(3)
C454 0.016(3) 0.035(4) 0.034(4) 0.011(3) -0.007(3) -0.004(3)
C335 0.023(4) 0.046(4) 0.043(4) 0.011(3) 0.020(3) 0.006(3)
C453 0.035(4) 0.039(4) 0.024(4) 0.008(3) -0.004(3) 0.005(3)
C233 0.056(5) 0.024(3) 0.012(3) 0.000(3) 0.005(3) 0.008(3)
C114 0.044(4) 0.034(4) 0.030(4) 0.011(3) 0.006(3) 0.012(3)
C333 0.039(4) 0.031(4) 0.041(4) 0.012(3) 0.009(3) 0.009(3)
C119 0.057(5) 0.062(5) 0.025(4) 0.016(3) 0.017(4) 0.033(4)
C237 0.032(4) 0.049(4) 0.024(4) 0.012(3) -0.003(3) 0.001(3)
C112 0.038(4) 0.027(4) 0.026(4) 0.006(3) 0.012(3) 0.009(3)
C222 0.031(4) 0.027(4) 0.028(4) 0.009(3) 0.008(3) 0.006(3)
C337 0.057(5) 0.035(4) 0.040(4) 0.020(3) 0.016(4) 0.020(3)
C113 0.045(4) 0.041(4) 0.025(4) 0.012(3) 0.007(3) 0.009(3)
C224 0.033(4) 0.033(4) 0.035(4) 0.013(3) 0.010(3) -0.007(3)
C232 0.055(5) 0.028(4) 0.025(4) 0.010(3) 0.022(4) 0.013(3)
C443 0.038(4) 0.050(5) 0.027(4) 0.009(3) 0.005(3) 0.012(4)
C446 0.027(4) 0.027(4) 0.053(5) 0.010(3) 0.016(3) 0.007(3)
C339 0.042(4) 0.049(4) 0.054(5) 0.030(4) 0.025(4) 0.013(3)
B1 0.037(5) 0.020(4) 0.013(4) 0.003(3) 0.005(3) 0.004(3)
C334 0.031(4) 0.039(4) 0.041(4) 0.011(3) 0.010(3) 0.019(3)
C456 0.027(4) 0.050(4) 0.035(4) 0.011(3) 0.008(3) 0.009(3)
C225 0.029(4) 0.046(4) 0.037(4) 0.013(3) 0.014(3) 0.002(3)
B4 0.023(4) 0.019(4) 0.041(5) 0.013(3) 0.009(4) -0.001(3)
C346 0.031(4) 0.035(4) 0.049(5) 0.006(3) -0.020(3) 0.000(3)
C126 0.050(5) 0.037(4) 0.075(6) 0.013(4) 0.039(4) 0.012(4)
C117 0.048(4) 0.053(4) 0.027(4) 0.017(3) 0.014(3) 0.020(4)
C458 0.027(4) 0.070(5) 0.043(5) 0.009(4) 0.008(4) 0.000(4)
C445 0.032(4) 0.023(4) 0.058(5) 0.012(3) 0.017(4) 0.006(3)
C448 0.057(5) 0.048(5) 0.051(5) -0.001(4) 0.012(4) 0.023(4)
C223 0.047(5) 0.023(4) 0.034(4) 0.004(3) 0.009(3) 0.002(3)
C122 0.036(4) 0.059(5) 0.037(4) 0.027(4) 0.014(3) 0.012(4)
C124 0.059(5) 0.039(4) 0.029(4) 0.017(3) 0.002(4) -0.010(4)
C447 0.078(6) 0.058(5) 0.047(5) 0.033(4) 0.037(4) 0.033(4)
C236 0.060(5) 0.042(4) 0.029(4) 0.011(3) 0.020(4) 0.009(4)
C457 0.046(5) 0.071(5) 0.036(5) 0.002(4) 0.000(4) 0.001(4)
C452 0.034(4) 0.039(4) 0.030(4) 0.011(3) 0.014(3) 0.007(3)
C227 0.052(5) 0.029(4) 0.051(5) 0.013(3) 0.027(4) 0.013(3)
C123 0.037(5) 0.064(5) 0.039(5) 0.029(4) 0.001(4) -0.011(4)
C118 0.066(5) 0.059(5) 0.041(5) 0.011(4) 0.007(4) 0.034(4)
C128 0.075(6) 0.029(4) 0.047(5) 0.009(3) 0.015(4) 0.001(4)
C347 0.053(5) 0.034(4) 0.053(5) 0.009(3) 0.009(4) 0.006(4)
C449 0.069(5) 0.029(4) 0.081(6) 0.023(4) 0.042(5) 0.013(4)
C127 0.043(5) 0.082(6) 0.073(6) 0.044(5) 0.005(4) -0.015(4)
C228 0.049(5) 0.054(5) 0.071(6) 0.028(4) 0.015(4) -0.012(4)
C338 0.055(5) 0.066(5) 0.060(5) 0.018(4) 0.021(4) 0.035(4)

loop_
_atom_type_symbol
_atom_type_description
_atom_type_scat_dispersion_real
_atom_type_scat_dispersion_imag
_atom_type_scat_source
C C 0.0033 0.0016 'International Tables Vol C Tables 4.2.6.8 and 6.1.1.4'
H H 0.0000 0.0000 'International Tables Vol C Tables 4.2.6.8 and 6.1.1.4'
B B 0.0013 0.0007 'International Tables Vol C Tables 4.2.6.8 and 6.1.1.4'
O O 0.0106 0.0060 'International Tables Vol C Tables 4.2.6.8 and 6.1.1.4'
U U -9.6767 9.6646 'International Tables Vol C Tables 4.2.6.8 and 6.1.1.4'

loop_
_exptl_crystal_face_index_h
_exptl_crystal_face_index_k
_exptl_crystal_face_index_l
_exptl_crystal_face_perp_dist
-1 18 -18 0.0447
1 -18 18 0.0447
15 5 5 0.0727
-15 -5 -5 0.0727
-17 -1 17 0.0059
17 1 -17 0.0059

loop_
_geom_angle_atom_site_label_1
_geom_angle_atom_site_label_2
_geom_angle_atom_site_label_3
_geom_angle
_geom_angle_site_symmetry_1
_geom_angle_site_symmetry_3
O2 U1 O5 173.85(12) . .
O2 U1 O3 105.14(13) . .
O2 U1 O4 97.28(13) . .
O2 U1 O1 95.08(13) . .
O3 U1 O5 79.75(12) . .
O4 U1 O5 84.39(12) . .
O4 U1 O3 109.33(13) . .
O4 U1 O1 131.96(13) . .
O1 U1 O5 79.50(12) . .
O1 U1 O3 111.75(13) . .
B2 O2 U1 166.5(4) . .
C2S O5 U1 120.1(3) . .
C2S O5 C1S 109.8(4) . .
C1S O5 U1 119.3(3) . .
B3 O3 U1 169.2(4) . .
B4 O4 U1 167.1(4) . .
B1 O1 U1 165.5(4) . .
C226 C221 B2 121.4(5) . .
C222 C221 C226 117.5(5) . .
C222 C221 B2 121.1(5) . .
C230 C229 B2 120.7(5) . .
C234 C229 C230 116.3(5) . .
C234 C229 B2 122.8(5) . .
C332 C331 B3 121.2(5) . .
C336 C331 C332 117.0(5) . .
C336 C331 B3 121.7(5) . .
O5 C2S H2SA 109.8 . .
O5 C2S H2SB 109.8 . .
O5 C2S C1S 109.5(4) . 2_667
H2SA C2S H2SB 108.2 . .
C1S C2S H2SA 109.8 2_667 .
C1S C2S H2SB 109.8 2_667 .
C221 C226 C27 121.9(5) . .
C225 C226 C221 121.0(5) . .
C225 C226 C27 117.1(5) . .
C341 C340 C345 116.9(5) . .
C341 C340 B3 121.7(5) . .
C345 C340 B3 121.2(5) . .
O5 C1S C2S 110.5(4) . 2_667
O5 C1S H1SA 109.5 . .
O5 C1S H1SB 109.5 . .
C2S C1S H1SA 109.5 2_667 .
C2S C1S H1SB 109.5 2_667 .
H1SA C1S H1SB 108.1 . .
C121 C120 C125 117.7(5) . .
C121 C120 B1 120.9(5) . .
C125 C120 B1 121.4(6) . .
C229 C230 C235 122.3(5) . .
C231 C230 C229 120.6(5) . .
C231 C230 C235 117.1(5) . .
C442 C441 B4 121.1(5) . .
C446 C441 C442 117.8(5) . .
C446 C441 B4 121.1(5) . .
C455 C450 C451 117.3(5) . .
C455 C450 B4 121.2(5) . .
C451 C450 B4 121.5(5) . .
C226 C27 H27A 109.5 . .
C226 C27 H27B 109.5 . .
C226 C27 H27C 109.5 . .
H27A C27 H27B 109.5 . .
H27A C27 H27C 109.5 . .
H27B C27 H27C 109.5 . .
C331 C332 C337 120.5(5) . .
C333 C332 C331 121.3(5) . .
C333 C332 C337 118.2(5) . .
C340 C341 C346 122.5(5) . .
C342 C341 C340 120.9(5) . .
C342 C341 C346 116.6(5) . .
C229 C234 C237 120.5(5) . .
C233 C234 C229 121.5(6) . .
C233 C234 C237 118.0(5) . .
C450 C455 C458 122.0(5) . .
C454 C455 C450 121.1(5) . .
C454 C455 C458 116.9(5) . .
C331 C336 C339 120.9(5) . .
C335 C336 C331 120.5(5) . .
C335 C336 C339 118.6(5) . .
C230 C235 H23A 109.5 . .
C230 C235 H23B 109.5 . .
C230 C235 H23C 109.5 . .
H23A C235 H23B 109.5 . .
H23A C235 H23C 109.5 . .
H23B C235 H23C 109.5 . .
C111 C116 C119 122.2(5) . .
C115 C116 C111 120.3(5) . .
C115 C116 C119 117.5(5) . .
C116 C111 C112 118.0(5) . .
C116 C111 B1 122.1(5) . .
C112 C111 B1 119.9(5) . .
C340 C345 C348 121.8(5) . .
C344 C345 C340 119.8(5) . .
C344 C345 C348 118.4(5) . .
C341 C342 H342 119.0 . .
C343 C342 C341 122.1(6) . .
C343 C342 H342 119.0 . .
C120 C121 C126 122.6(5) . .
C122 C121 C120 120.4(6) . .
C122 C121 C126 116.9(6) . .
C441 C442 C447 121.9(5) . .
C443 C442 C441 120.2(5) . .
C443 C442 C447 117.8(5) . .
C443 C444 C448 120.0(6) . .
C445 C444 C443 117.1(6) . .
C445 C444 C448 122.9(6) . .
O2 B2 C221 118.3(5) . .
O2 B2 C229 119.5(5) . .
C229 B2 C221 122.3(5) . .
C116 C115 H115 119.0 . .
C114 C115 C116 122.1(6) . .
C114 C115 H115 119.0 . .
O3 B3 C331 118.6(5) . .
O3 B3 C340 119.6(5) . .
C331 B3 C340 121.7(5) . .
C230 C231 H231 118.8 . .
C232 C231 C230 122.5(5) . .
C232 C231 H231 118.8 . .
C342 C343 C347 121.5(6) . .
C344 C343 C342 117.1(5) . .
C344 C343 C347 121.3(5) . .
C450 C451 C456 123.0(5) . .
C452 C451 C450 120.0(5) . .
C452 C451 C456 117.0(5) . .
C120 C125 C128 122.4(6) . .
C124 C125 C120 119.1(6) . .
C124 C125 C128 118.5(6) . .
C345 C348 H34A 109.5 . .
C345 C348 H34B 109.5 . .
C345 C348 H34C 109.5 . .
H34A C348 H34B 109.5 . .
H34A C348 H34C 109.5 . .
H34B C348 H34C 109.5 . .
C345 C344 H344 118.5 . .
C343 C344 C345 123.1(5) . .
C343 C344 H344 118.5 . .
C455 C454 H454 119.1 . .
C453 C454 C455 121.9(6) . .
C453 C454 H454 119.1 . .
C336 C335 H335 119.1 . .
C334 C335 C336 121.8(6) . .
C334 C335 H335 119.1 . .
C454 C453 C457 121.4(6) . .
C454 C453 C452 116.8(6) . .
C452 C453 C457 121.8(6) . .
C234 C233 H233 119.2 . .
C234 C233 C232 121.7(6) . .
C232 C233 H233 119.2 . .
C115 C114 C118 120.5(6) . .
C113 C114 C115 117.0(6) . .
C113 C114 C118 122.4(6) . .
C332 C333 H333 119.6 . .
C334 C333 C332 120.7(6) . .
C334 C333 H333 119.6 . .
C116 C119 H11A 109.5 . .
C116 C119 H11B 109.5 . .
C116 C119 H11C 109.5 . .
H11A C119 H11B 109.5 . .
H11A C119 H11C 109.5 . .
H11B C119 H11C 109.5 . .
C234 C237 H23D 109.5 . .
C234 C237 H23E 109.5 . .
C234 C237 H23F 109.5 . .
H23D C237 H23E 109.5 . .
H23D C237 H23F 109.5 . .
H23E C237 H23F 109.5 . .
C111 C112 C117 121.4(5) . .
C113 C112 C111 119.4(5) . .
C113 C112 C117 119.1(5) . .
C221 C222 C227 122.6(5) . .
C223 C222 C221 119.8(5) . .
C223 C222 C227 117.6(5) . .
C332 C337 H33A 109.5 . .
C332 C337 H33B 109.5 . .
C332 C337 H33C 109.5 . .
H33A C337 H33B 109.5 . .
H33A C337 H33C 109.5 . .
H33B C337 H33C 109.5 . .
C114 C113 C112 123.2(6) . .
C114 C113 H113 118.4 . .
C112 C113 H113 118.4 . .
C225 C224 C223 117.5(5) . .
C225 C224 C228 121.7(6) . .
C223 C224 C228 120.8(6) . .
C231 C232 C233 117.3(5) . .
C231 C232 C236 121.2(6) . .
C233 C232 C236 121.5(6) . .
C442 C443 C444 121.6(6) . .
C442 C443 H443 119.2 . .
C444 C443 H443 119.2 . .
C441 C446 C449 121.3(5) . .
C445 C446 C441 119.6(6) . .
C445 C446 C449 119.1(5) . .
C336 C339 H33D 109.5 . .
C336 C339 H33E 109.5 . .
C336 C339 H33F 109.5 . .
H33D C339 H33E 109.5 . .
H33D C339 H33F 109.5 . .
H33E C339 H33F 109.5 . .
O1 B1 C120 118.3(5) . .
O1 B1 C111 118.0(5) . .
C111 B1 C120 123.7(5) . .
C335 C334 C333 118.6(6) . .
C335 C334 C338 120.3(6) . .
C333 C334 C338 121.1(6) . .
C451 C456 H45A 109.5 . .
C451 C456 H45B 109.5 . .
C451 C456 H45C 109.5 . .
H45A C456 H45B 109.5 . .
H45A C456 H45C 109.5 . .
H45B C456 H45C 109.5 . .
C226 C225 H225 119.2 . .
C224 C225 C226 121.6(6) . .
C224 C225 H225 119.2 . .
O4 B4 C441 118.8(6) . .
O4 B4 C450 120.1(5) . .
C441 B4 C450 121.1(5) . .
C341 C346 H34D 109.5 . .
C341 C346 H34E 109.5 . .
C341 C346 H34F 109.5 . .
H34D C346 H34E 109.5 . .
H34D C346 H34F 109.5 . .
H34E C346 H34F 109.5 . .
C121 C126 H12A 109.5 . .
C121 C126 H12B 109.5 . .
C121 C126 H12C 109.5 . .
H12A C126 H12B 109.5 . .
H12A C126 H12C 109.5 . .
H12B C126 H12C 109.5 . .
C112 C117 H11D 109.5 . .
C112 C117 H11E 109.5 . .
C112 C117 H11F 109.5 . .
H11D C117 H11E 109.5 . .
H11D C117 H11F 109.5 . .
H11E C117 H11F 109.5 . .
C455 C458 H45D 109.5 . .
C455 C458 H45E 109.5 . .
C455 C458 H45F 109.5 . .
H45D C458 H45E 109.5 . .
H45D C458 H45F 109.5 . .
H45E C458 H45F 109.5 . .
C444 C445 C446 123.6(6) . .
C444 C445 H445 118.2 . .
C446 C445 H445 118.2 . .
C444 C448 H44A 109.5 . .
C444 C448 H44B 109.5 . .
C444 C448 H44C 109.5 . .
H44A C448 H44B 109.5 . .
H44A C448 H44C 109.5 . .
H44B C448 H44C 109.5 . .
C222 C223 H223 118.7 . .
C224 C223 C222 122.6(6) . .
C224 C223 H223 118.7 . .
C121 C122 H122 118.6 . .
C123 C122 C121 122.8(7) . .
C123 C122 H122 118.6 . .
C125 C124 H124 118.2 . .
C123 C124 C125 123.7(6) . .
C123 C124 H124 118.2 . .
C442 C447 H44D 109.5 . .
C442 C447 H44E 109.5 . .
C442 C447 H44F 109.5 . .
H44D C447 H44E 109.5 . .
H44D C447 H44F 109.5 . .
H44E C447 H44F 109.5 . .
C232 C236 H23G 109.5 . .
C232 C236 H23H 109.5 . .
C232 C236 H23I 109.5 . .
H23G C236 H23H 109.5 . .
H23G C236 H23I 109.5 . .
H23H C236 H23I 109.5 . .
C453 C457 H45G 109.5 . .
C453 C457 H45H 109.5 . .
C453 C457 H45I 109.5 . .
H45G C457 H45H 109.5 . .
H45G C457 H45I 109.5 . .
H45H C457 H45I 109.5 . .
C451 C452 C453 122.9(6) . .
C451 C452 H452 118.5 . .
C453 C452 H452 118.5 . .
C222 C227 H22A 109.5 . .
C222 C227 H22B 109.5 . .
C222 C227 H22C 109.5 . .
H22A C227 H22B 109.5 . .
H22A C227 H22C 109.5 . .
H22B C227 H22C 109.5 . .
C122 C123 C127 122.0(7) . .
C124 C123 C122 116.3(6) . .
C124 C123 C127 121.7(7) . .
C114 C118 H11G 109.5 . .
C114 C118 H11H 109.5 . .
C114 C118 H11I 109.5 . .
H11G C118 H11H 109.5 . .
H11G C118 H11I 109.5 . .
H11H C118 H11I 109.5 . .
C125 C128 H12D 109.5 . .
C125 C128 H12E 109.5 . .
C125 C128 H12F 109.5 . .
H12D C128 H12E 109.5 . .
H12D C128 H12F 109.5 . .
H12E C128 H12F 109.5 . .
C343 C347 H34G 109.5 . .
C343 C347 H34H 109.5 . .
C343 C347 H34I 109.5 . .
H34G C347 H34H 109.5 . .
H34G C347 H34I 109.5 . .
H34H C347 H34I 109.5 . .
C446 C449 H44G 109.5 . .
C446 C449 H44H 109.5 . .
C446 C449 H44I 109.5 . .
H44G C449 H44H 109.5 . .
H44G C449 H44I 109.5 . .
H44H C449 H44I 109.5 . .
C123 C127 H12G 109.5 . .
C123 C127 H12H 109.5 . .
C123 C127 H12I 109.5 . .
H12G C127 H12H 109.5 . .
H12G C127 H12I 109.5 . .
H12H C127 H12I 109.5 . .
C224 C228 H22D 109.5 . .
C224 C228 H22E 109.5 . .
C224 C228 H22F 109.5 . .
H22D C228 H22E 109.5 . .
H22D C228 H22F 109.5 . .
H22E C228 H22F 109.5 . .
C334 C338 H33G 109.5 . .
C334 C338 H33H 109.5 . .
C334 C338 H33I 109.5 . .
H33G C338 H33H 109.5 . .
H33G C338 H33I 109.5 . .
H33H C338 H33I 109.5 . .

loop_
_geom_bond_atom_site_label_1
_geom_bond_atom_site_label_2
_geom_bond_distance
_geom_bond_site_symmetry_2
U1 O2 2.095(3) .
U1 O5 2.577(3) .
U1 O3 2.146(4) .
U1 O4 2.140(4) .
U1 O1 2.145(3) .
O2 B2 1.357(7) .
O5 C2S 1.445(6) .
O5 C1S 1.445(6) .
O3 B3 1.352(7) .
O4 B4 1.346(7) .
O1 B1 1.368(6) .
C221 C226 1.402(7) .
C221 B2 1.599(8) .
C221 C222 1.396(7) .
C229 C230 1.415(7) .
C229 C234 1.402(7) .
C229 B2 1.581(8) .
C331 C332 1.408(7) .
C331 C336 1.397(7) .
C331 B3 1.575(8) .
C2S H2SA 0.9900 .
C2S H2SB 0.9900 .
C2S C1S 1.521(7) 2_667
C226 C27 1.517(7) .
C226 C225 1.382(7) .
C340 C341 1.399(7) .
C340 C345 1.421(7) .
C340 B3 1.593(8) .
C1S H1SA 0.9900 .
C1S H1SB 0.9900 .
C120 C121 1.395(8) .
C120 C125 1.412(7) .
C120 B1 1.592(8) .
C230 C235 1.520(7) .
C230 C231 1.384(7) .
C441 C442 1.411(7) .
C441 C446 1.400(7) .
C441 B4 1.576(8) .
C450 C455 1.401(7) .
C450 C451 1.404(7) .
C450 B4 1.613(8) .
C27 H27A 0.9800 .
C27 H27B 0.9800 .
C27 H27C 0.9800 .
C332 C333 1.384(7) .
C332 C337 1.531(7) .
C341 C342 1.392(7) .
C341 C346 1.510(7) .
C234 C233 1.383(7) .
C234 C237 1.531(7) .
C455 C454 1.383(7) .
C455 C458 1.529(7) .
C336 C335 1.385(8) .
C336 C339 1.527(7) .
C235 H23A 0.9800 .
C235 H23B 0.9800 .
C235 H23C 0.9800 .
C116 C111 1.394(7) .
C116 C115 1.393(7) .
C116 C119 1.518(7) .
C111 C112 1.414(7) .
C111 B1 1.578(8) .
C345 C348 1.518(7) .
C345 C344 1.386(7) .
C342 H342 0.9500 .
C342 C343 1.378(7) .
C121 C126 1.523(8) .
C121 C122 1.391(7) .
C442 C443 1.388(8) .
C442 C447 1.520(7) .
C444 C443 1.391(8) .
C444 C445 1.367(8) .
C444 C448 1.502(8) .
C115 H115 0.9500 .
C115 C114 1.387(7) .
C231 H231 0.9500 .
C231 C232 1.375(7) .
C343 C344 1.374(7) .
C343 C347 1.510(7) .
C451 C456 1.530(7) .
C451 C452 1.382(7) .
C125 C124 1.393(8) .
C125 C128 1.516(8) .
C348 H34A 0.9800 .
C348 H34B 0.9800 .
C348 H34C 0.9800 .
C344 H344 0.9500 .
C454 H454 0.9500 .
C454 C453 1.382(8) .
C335 H335 0.9500 .
C335 C334 1.374(7) .
C453 C457 1.506(7) .
C453 C452 1.385(7) .
C233 H233 0.9500 .
C233 C232 1.387(7) .
C114 C113 1.368(8) .
C114 C118 1.508(8) .
C333 H333 0.9500 .
C333 C334 1.376(7) .
C119 H11A 0.9800 .
C119 H11B 0.9800 .
C119 H11C 0.9800 .
C237 H23D 0.9800 .
C237 H23E 0.9800 .
C237 H23F 0.9800 .
C112 C113 1.387(7) .
C112 C117 1.503(7) .
C222 C223 1.385(7) .
C222 C227 1.513(7) .
C337 H33A 0.9800 .
C337 H33B 0.9800 .
C337 H33C 0.9800 .
C113 H113 0.9500 .
C224 C225 1.372(8) .
C224 C223 1.377(8) .
C224 C228 1.515(7) .
C232 C236 1.513(7) .
C443 H443 0.9500 .
C446 C445 1.380(8) .
C446 C449 1.516(7) .
C339 H33D 0.9800 .
C339 H33E 0.9800 .
C339 H33F 0.9800 .
C334 C338 1.510(8) .
C456 H45A 0.9800 .
C456 H45B 0.9800 .
C456 H45C 0.9800 .
C225 H225 0.9500 .
C346 H34D 0.9800 .
C346 H34E 0.9800 .
C346 H34F 0.9800 .
C126 H12A 0.9800 .
C126 H12B 0.9800 .
C126 H12C 0.9800 .
C117 H11D 0.9800 .
C117 H11E 0.9800 .
C117 H11F 0.9800 .
C458 H45D 0.9800 .
C458 H45E 0.9800 .
C458 H45F 0.9800 .
C445 H445 0.9500 .
C448 H44A 0.9800 .
C448 H44B 0.9800 .
C448 H44C 0.9800 .
C223 H223 0.9500 .
C122 H122 0.9500 .
C122 C123 1.377(8) .
C124 H124 0.9500 .
C124 C123 1.375(9) .
C447 H44D 0.9800 .
C447 H44E 0.9800 .
C447 H44F 0.9800 .
C236 H23G 0.9800 .
C236 H23H 0.9800 .
C236 H23I 0.9800 .
C457 H45G 0.9800 .
C457 H45H 0.9800 .
C457 H45I 0.9800 .
C452 H452 0.9500 .
C227 H22A 0.9800 .
C227 H22B 0.9800 .
C227 H22C 0.9800 .
C123 C127 1.513(8) .
C118 H11G 0.9800 .
C118 H11H 0.9800 .
C118 H11I 0.9800 .
C128 H12D 0.9800 .
C128 H12E 0.9800 .
C128 H12F 0.9800 .
C347 H34G 0.9800 .
C347 H34H 0.9800 .
C347 H34I 0.9800 .
C449 H44G 0.9800 .
C449 H44H 0.9800 .
C449 H44I 0.9800 .
C127 H12G 0.9800 .
C127 H12H 0.9800 .
C127 H12I 0.9800 .
C228 H22D 0.9800 .
C228 H22E 0.9800 .
C228 H22F 0.9800 .
C338 H33G 0.9800 .
C338 H33H 0.9800 .
C338 H33I 0.9800 .

loop_
_exptl_oxdiff_crystal_face_indexfrac_h
_exptl_oxdiff_crystal_face_indexfrac_k
_exptl_oxdiff_crystal_face_indexfrac_l
_exptl_oxdiff_crystal_face_x
_exptl_oxdiff_crystal_face_y
_exptl_oxdiff_crystal_face_z
-0.9953 18.0046 -18.0141 0.4639 -0.0697 -0.8910
0.9953 -18.0046 18.0141 -0.4639 0.0697 0.8910
14.9985 5.0084 5.0046 -0.9085 0.0994 -0.3808
-14.9985 -5.0084 -5.0046 0.9085 -0.0994 0.3808
-17.0023 -1.0174 17.0072 0.1472 -0.8012 0.5808
17.0023 1.0174 -17.0072 -0.1472 0.8012 -0.5808
